data_7034028
loop_
_publ_author_name
'Huang, Jing'
'Deng, Zhao-Peng'
'Xiao, Ying-Hui'
'Huo, Li-Hua'
'Zhao, Shu-Nan'
'Ge, Fa-Yuan'
'Gao, Shan'

_publ_section_title
;
 Macrocyclic dinuclear, helical, layered and 3-D Ag(i) complexes
 constructed from AgX (X = NO3(-) and ClO4(-)) and flexible bis(pyridyl)
 ligands with a chelating spacer: syntheses, structures and
 photoluminescence properties.
;
_journal_issue 12
_journal_name_full 'Dalton transactions (Cambridge, England : 2003)'
_journal_page_first 5837
_journal_page_last 5847
_journal_paper_doi 10.1039/c5dt00265f
_journal_volume 44
_journal_year 2015
_chemical_formula_moiety 'C15 H20 Ag N4, N O3, H2 O'
_chemical_formula_sum 'C15 H22 Ag N5 O4'
_chemical_formula_weight 444.25
_chemical_name_systematic
; 
 ? 
;
_space_group_IT_number 70
_symmetry_cell_setting orthorhombic
_symmetry_space_group_name_Hall '-F 2uv 2vw'
_symmetry_space_group_name_H-M 'F d d d :2'
_atom_sites_solution_hydrogens geom
_atom_sites_solution_primary direct
_atom_sites_solution_secondary difmap
_audit_creation_method SHELXL-97
_audit_update_record
;
2014-12-02 deposited with the CCDC.
2015-02-12 downloaded from the CCDC.
;
_cell_angle_alpha 90.00
_cell_angle_beta 90.00
_cell_angle_gamma 90.00
_cell_formula_units_Z 16
_cell_length_a 8.6068(3)
_cell_length_b 24.6534(10)
_cell_length_c 35.7404(16)
_cell_measurement_reflns_used 1418
_cell_measurement_temperature 295(2)
_cell_measurement_theta_max 26.99
_cell_measurement_theta_min 3.47
_cell_volume 7583.6(5)
_computing_cell_refinement
;
CrysAlis Pro (Agilent, 2013)
;
_computing_data_collection
;
CrysAlis Pro (Agilent, 2013)
;
_computing_data_reduction
;
CrysAlis Pro (Agilent, 2013)
;
_computing_molecular_graphics '(K. Brandenburg, Diamond 3.1, 2009)'
_computing_publication_material '(K. Brandenburg, Diamond 3.1, 2009)'
_computing_structure_refinement 'SHELXL-97 (Sheldrick, 1997)'
_computing_structure_solution 'SHELXS-97 (Sheldrick, 1990)'
_diffrn_ambient_temperature 295(2)
_diffrn_detector_area_resol_mean 16.1954
_diffrn_measured_fraction_theta_full 0.990
_diffrn_measured_fraction_theta_max 0.990
_diffrn_measurement_device_type 'Xcalibur, Eos'
_diffrn_measurement_method '\w scans'
_diffrn_radiation_monochromator graphite
_diffrn_radiation_source 'Enhance (Mo) X-ray Source'
_diffrn_radiation_type MoK\a
_diffrn_radiation_wavelength 0.71073
_diffrn_reflns_av_R_equivalents 0.0390
_diffrn_reflns_av_sigmaI/netI 0.0641
_diffrn_reflns_limit_h_max 5
_diffrn_reflns_limit_h_min -11
_diffrn_reflns_limit_k_max 16
_diffrn_reflns_limit_k_min -32
_diffrn_reflns_limit_l_max 46
_diffrn_reflns_limit_l_min -16
_diffrn_reflns_number 4484
_diffrn_reflns_theta_full 27.56
_diffrn_reflns_theta_max 27.56
_diffrn_reflns_theta_min 3.03
_exptl_absorpt_coefficient_mu 1.092
_exptl_absorpt_correction_T_max 0.8711
_exptl_absorpt_correction_T_min 0.8277
_exptl_absorpt_correction_type multi-scan
_exptl_absorpt_process_details
; 
CrysAlis Pro (Agilent, 2013)
Empirical absorption correction using spherical harmonics,
 implemented in SCALE3 ABSPACK scaling algorithm. 
;
_exptl_crystal_colour colorless
_exptl_crystal_density_diffrn 1.556
_exptl_crystal_density_method 'not measured'
_exptl_crystal_description prism
_exptl_crystal_F_000 3616
_exptl_crystal_size_max 0.18
_exptl_crystal_size_mid 0.16
_exptl_crystal_size_min 0.13
_refine_diff_density_max 1.987
_refine_diff_density_min -0.999
_refine_diff_density_rms 0.141
_refine_ls_extinction_method none
_refine_ls_goodness_of_fit_ref 1.028
_refine_ls_hydrogen_treatment constr
_refine_ls_matrix_type full
_refine_ls_number_parameters 121
_refine_ls_number_reflns 2173
_refine_ls_number_restraints 19
_refine_ls_restrained_S_all 1.028
_refine_ls_R_factor_all 0.1139
_refine_ls_R_factor_gt 0.0764
_refine_ls_shift/su_max 0.001
_refine_ls_shift/su_mean 0.000
_refine_ls_structure_factor_coef Fsqd
_refine_ls_weighting_details 'calc w=1/[\s^2^(Fo^2^)+(0.1392P)^2^+42.5757P] where P=(Fo^2^+2Fc^2^)/3'
_refine_ls_weighting_scheme calc
_refine_ls_wR_factor_gt 0.2179
_refine_ls_wR_factor_ref 0.2426
_reflns_number_gt 1408
_reflns_number_total 2173
_reflns_threshold_expression >2sigma(I)
_cod_data_source_file c5dt00265f2.cif
_cod_data_source_block complex6
_cod_depositor_comments 'Adding full bibliography for 7034023--7034030.cif.'
_cod_original_sg_symbol_H-M 'F ddd'
_cod_database_code 7034028

loop_
_symmetry_equiv_pos_as_xyz
'x, y, z'
'-x+1/4, -y+1/4, z'
'x, -y+1/4, -z+1/4'
'-x+1/4, y, -z+1/4'
'x, y+1/2, z+1/2'
'-x+1/4, -y+3/4, z+1/2'
'x, -y+3/4, -z+3/4'
'-x+1/4, y+1/2, -z+3/4'
'x+1/2, y, z+1/2'
'-x+3/4, -y+1/4, z+1/2'
'x+1/2, -y+1/4, -z+3/4'
'-x+3/4, y, -z+3/4'
'x+1/2, y+1/2, z'
'-x+3/4, -y+3/4, z'
'x+1/2, -y+3/4, -z+1/4'
'-x+3/4, y+1/2, -z+1/4'
'-x, -y, -z'
'x-1/4, y-1/4, -z'
'-x, y-1/4, z-1/4'
'x-1/4, -y, z-1/4'
'-x, -y+1/2, -z+1/2'
'x-1/4, y+1/4, -z+1/2'
'-x, y+1/4, z+1/4'
'x-1/4, -y+1/2, z+1/4'
'-x+1/2, -y, -z+1/2'
'x+1/4, y-1/4, -z+1/2'
'-x+1/2, y-1/4, z+1/4'
'x+1/4, -y, z+1/4'
'-x+1/2, -y+1/2, -z'
'x+1/4, y+1/4, -z'
'-x+1/2, y+1/4, z-1/4'
'x+1/4, -y+1/2, z-1/4'

loop_
_atom_site_label
_atom_site_type_symbol
_atom_site_fract_x
_atom_site_fract_y
_atom_site_fract_z
_atom_site_U_iso_or_equiv
_atom_site_adp_type
_atom_site_occupancy
_atom_site_symmetry_multiplicity
_atom_site_calc_flag
_atom_site_refinement_flags
_atom_site_disorder_assembly
_atom_site_disorder_group
Ag1 Ag 0.3750 0.3750 0.29155(2) 0.0494(4) Uani 1 2 d S . .
O1W O 0.6250 0.2567(4) 0.1250 0.081(3) Uani 1 2 d S . .
H1W H 0.6950 0.2760 0.1154 0.122 Uiso 1 1 d R . .
N1 N 0.5774(8) 0.3275(3) 0.2615(2) 0.0542(18) Uani 1 1 d . . .
N2 N 0.8093(6) 0.1855(2) 0.17883(16) 0.0355(12) Uani 1 1 d . . .
H2 H 0.7563 0.2076 0.1643 0.043 Uiso 1 1 calc R . .
C1 C 0.6275(10) 0.2812(4) 0.2781(2) 0.054(2) Uani 1 1 d . . .
H1 H 0.5896 0.2726 0.3017 0.065 Uiso 1 1 calc R . .
C2 C 0.7329(9) 0.2460(3) 0.2614(2) 0.0494(19) Uani 1 1 d . . .
H2A H 0.7648 0.2148 0.2739 0.059 Uiso 1 1 calc R . .
C3 C 0.7894(9) 0.2574(3) 0.2266(2) 0.0460(19) Uani 1 1 d . . .
C4 C 0.7417(10) 0.3044(4) 0.2101(2) 0.054(2) Uani 1 1 d . . .
H4 H 0.7789 0.3138 0.1865 0.065 Uiso 1 1 calc R . .
C5 C 0.6392(11) 0.3377(4) 0.2282(3) 0.062(2) Uani 1 1 d . . .
H5 H 0.6107 0.3697 0.2163 0.074 Uiso 1 1 calc R . .
C6 C 0.8985(10) 0.2196(4) 0.2059(3) 0.053(2) Uani 1 1 d . . .
H6A H 0.9760 0.2406 0.1926 0.063 Uiso 1 1 calc R . .
H6B H 0.9517 0.1964 0.2237 0.063 Uiso 1 1 calc R . .
C7 C 0.9185(8) 0.1549(3) 0.1547(2) 0.0439(17) Uani 1 1 d . . .
H7A H 0.9771 0.1291 0.1695 0.053 Uiso 1 1 calc R . .
H7B H 0.9911 0.1795 0.1428 0.053 Uiso 1 1 calc R . .
C8 C 0.8227(11) 0.1250 0.1250 0.038(2) Uani 1 2 d S . .
H8A H 0.7561 0.0989 0.1375 0.046 Uiso 0.50 1 calc PR . .
H8B H 0.7561 0.1511 0.1125 0.046 Uiso 0.50 1 calc PR . .
O1 O 0.8856(14) 0.3171(7) 0.0971(5) 0.105(3) Uani 0.50 1 d PDU A -1
O2 O 1.0454(17) 0.2717(6) 0.1282(5) 0.105(3) Uani 0.50 1 d PD A -1
O3 O 1.1211(16) 0.3385(7) 0.0984(5) 0.105(3) Uani 0.50 1 d PD A -1
N3 N 1.0158(14) 0.3091(5) 0.1078(3) 0.087(5) Uani 0.50 1 d PDU A -1

loop_
_atom_site_aniso_label
_atom_site_aniso_U_11
_atom_site_aniso_U_22
_atom_site_aniso_U_33
_atom_site_aniso_U_23
_atom_site_aniso_U_13
_atom_site_aniso_U_12
Ag1 0.0397(5) 0.0582(6) 0.0502(6) 0.000 0.000 -0.0042(4)
O1W 0.112(9) 0.051(5) 0.081(7) 0.000 -0.025(6) 0.000
N1 0.058(4) 0.054(4) 0.051(4) -0.011(4) 0.011(3) -0.004(3)
N2 0.031(3) 0.036(3) 0.040(3) -0.008(3) -0.002(2) -0.003(2)
C1 0.051(5) 0.063(5) 0.048(4) -0.001(4) 0.012(4) -0.011(4)
C2 0.058(5) 0.046(4) 0.045(4) -0.013(4) -0.006(4) -0.005(4)
C3 0.039(4) 0.051(4) 0.048(4) -0.021(4) -0.002(3) -0.014(3)
C4 0.063(5) 0.052(5) 0.047(5) -0.008(4) 0.012(4) -0.010(4)
C5 0.076(6) 0.054(5) 0.055(5) -0.005(4) 0.003(5) -0.008(5)
C6 0.047(4) 0.052(5) 0.059(5) -0.022(4) 0.000(4) -0.011(4)
C7 0.030(3) 0.052(4) 0.050(4) -0.015(4) 0.003(3) -0.005(3)
C8 0.029(4) 0.051(5) 0.035(4) -0.008(5) 0.000 0.000
O1 0.099(6) 0.109(6) 0.108(6) 0.013(6) -0.008(5) -0.017(5)
O2 0.099(6) 0.109(6) 0.108(6) 0.013(6) -0.008(5) -0.017(5)
O3 0.099(6) 0.109(6) 0.108(6) 0.013(6) -0.008(5) -0.017(5)
N3 0.097(9) 0.086(9) 0.078(8) 0.010(8) 0.021(8) -0.017(8)

loop_
_atom_type_symbol
_atom_type_description
_atom_type_scat_dispersion_real
_atom_type_scat_dispersion_imag
_atom_type_scat_source
C C 0.0033 0.0016 'International Tables Vol C Tables 4.2.6.8 and 6.1.1.4'
H H 0.0000 0.0000 'International Tables Vol C Tables 4.2.6.8 and 6.1.1.4'
N N 0.0061 0.0033 'International Tables Vol C Tables 4.2.6.8 and 6.1.1.4'
O O 0.0106 0.0060 'International Tables Vol C Tables 4.2.6.8 and 6.1.1.4'
Ag Ag -0.8971 1.1015 'International Tables Vol C Tables 4.2.6.8 and 6.1.1.4'

loop_
_geom_angle_atom_site_label_1
_geom_angle_atom_site_label_2
_geom_angle_atom_site_label_3
_geom_angle
_geom_angle_site_symmetry_1
_geom_angle_site_symmetry_3
N1 Ag1 N1 125.9(4) 14 .
N1 Ag1 N2 112.2(2) 14 22
N1 Ag1 N2 91.2(2) . 22
N1 Ag1 N2 91.2(2) 14 21_655
N1 Ag1 N2 112.2(2) . 21_655
N2 Ag1 N2 128.1(3) 22 21_655
C5 N1 C1 115.0(8) . .
C5 N1 Ag1 127.6(7) . .
C1 N1 Ag1 117.0(5) . .
C7 N2 C6 109.8(5) . .
C7 N2 Ag1 110.9(4) . 21_655
C6 N2 Ag1 113.6(5) . 21_655
C7 N2 H2 107.5 . .
C6 N2 H2 107.5 . .
Ag1 N2 H2 107.5 21_655 .
N1 C1 C2 123.2(8) . .
N1 C1 H1 118.4 . .
C2 C1 H1 118.4 . .
C3 C2 C1 119.6(8) . .
C3 C2 H2A 120.2 . .
C1 C2 H2A 120.2 . .
C4 C3 C2 117.6(7) . .
C4 C3 C6 119.9(8) . .
C2 C3 C6 122.5(8) . .
C3 C4 C5 120.0(8) . .
C3 C4 H4 120.0 . .
C5 C4 H4 120.0 . .
N1 C5 C4 124.7(9) . .
N1 C5 H5 117.7 . .
C4 C5 H5 117.7 . .
N2 C6 C3 110.1(6) . .
N2 C6 H6A 109.6 . .
C3 C6 H6A 109.6 . .
N2 C6 H6B 109.6 . .
C3 C6 H6B 109.6 . .
H6A C6 H6B 108.2 . .
N2 C7 C8 107.8(5) . .
N2 C7 H7A 110.1 . .
C8 C7 H7A 110.1 . .
N2 C7 H7B 110.1 . .
C8 C7 H7B 110.1 . .
H7A C7 H7B 108.5 . .
C7 C8 C7 114.9(8) 3 .
C7 C8 H8A 108.6 3 .
C7 C8 H8A 108.6 . .
C7 C8 H8B 108.6 3 .
C7 C8 H8B 108.6 . .
H8A C8 H8B 107.5 . .
O1 N3 O2 121.1(10) . .
O1 N3 O3 120.8(10) . .
O2 N3 O3 118.1(10) . .

loop_
_geom_bond_atom_site_label_1
_geom_bond_atom_site_label_2
_geom_bond_distance
_geom_bond_site_symmetry_2
Ag1 N1 2.357(7) 14
Ag1 N1 2.357(7) .
Ag1 N2 2.421(6) 22
Ag1 N2 2.421(6) 21_655
O1W H1W 0.8492 .
N1 C5 1.329(11) .
N1 C1 1.356(12) .
N2 C7 1.483(9) .
N2 C6 1.495(9) .
N2 Ag1 2.421(6) 21_655
N2 H2 0.8800 .
C1 C2 1.390(12) .
C1 H1 0.9300 .
C2 C3 1.367(11) .
C2 H2A 0.9300 .
C3 C4 1.362(12) .
C3 C6 1.515(11) .
C4 C5 1.369(13) .
C4 H4 0.9300 .
C5 H5 0.9300 .
C6 H6A 0.9700 .
C6 H6B 0.9700 .
C7 C8 1.532(9) .
C7 H7A 0.9700 .
C7 H7B 0.9700 .
C8 C7 1.532(9) 3
C8 H8A 0.9700 .
C8 H8B 0.9700 .
O1 N3 1.201(8) .
O2 N3 1.202(8) .
O3 N3 1.209(8) .

loop_
_geom_hbond_atom_site_label_D
_geom_hbond_atom_site_label_H
_geom_hbond_atom_site_label_A
_geom_hbond_distance_DH
_geom_hbond_distance_HA
_geom_hbond_distance_DA
_geom_hbond_angle_DHA
O1W H1W O1 0.85 2.04 2.870(15) 172.0
N2 H2 O1W 0.88 2.17 3.050(8) 175.2

loop_
_geom_torsion_atom_site_label_1
_geom_torsion_atom_site_label_2
_geom_torsion_atom_site_label_3
_geom_torsion_atom_site_label_4
_geom_torsion
_geom_torsion_site_symmetry_1
_geom_torsion_site_symmetry_4
N1 Ag1 N1 C5 28.6(7) 14 .
N2 Ag1 N1 C5 -90.1(7) 22 .
N2 Ag1 N1 C5 137.4(7) 21_655 .
N1 Ag1 N1 C1 -144.2(6) 14 .
N2 Ag1 N1 C1 97.1(6) 22 .
N2 Ag1 N1 C1 -35.4(7) 21_655 .
C5 N1 C1 C2 -1.4(12) . .
Ag1 N1 C1 C2 172.3(6) . .
N1 C1 C2 C3 -0.6(12) . .
C1 C2 C3 C4 1.7(11) . .
C1 C2 C3 C6 -177.0(7) . .
C2 C3 C4 C5 -0.9(12) . .
C6 C3 C4 C5 177.9(8) . .
C1 N1 C5 C4 2.3(13) . .
Ag1 N1 C5 C4 -170.6(7) . .
C3 C4 C5 N1 -1.2(14) . .
C7 N2 C6 C3 171.2(7) . .
Ag1 N2 C6 C3 -64.0(8) 21_655 .
C4 C3 C6 N2 -80.9(9) . .
C2 C3 C6 N2 97.8(9) . .
C6 N2 C7 C8 -174.5(6) . .
Ag1 N2 C7 C8 59.2(6) 21_655 .
N2 C7 C8 C7 174.8(7) . 3
